data_7238145
loop_
_publ_author_name
'Mondal, Raju'
'Howard, Judith A. K.'

_publ_section_title
;
 Polymorphism study of a three-component system showing encapsulation of
 ion pairs and a zwitterion
;
_journal_issue 11
_journal_name_full CrystEngComm
_journal_page_first 3786
_journal_paper_doi 10.1039/b917956a
_journal_volume 12
_journal_year 2010
_chemical_formula_sum 'C24 H25 Cl2 N O3'
_chemical_formula_weight 446.35
_space_group_IT_number 14
_space_group_name_Hall '-P 2yn'
_space_group_name_H-M_alt 'P 1 21/n 1'
_symmetry_cell_setting monoclinic
_symmetry_space_group_name_H-M 'P 1 21/n 1'
_atom_sites_solution_hydrogens geom
_atom_sites_solution_primary direct
_atom_sites_solution_secondary difmap
_audit_creation_method SHELXL-97
_cell_angle_alpha 90.00
_cell_angle_beta 91.0250(10)
_cell_angle_gamma 90.00
_cell_formula_units_Z 4
_cell_length_a 9.2741(2)
_cell_length_b 15.3177(3)
_cell_length_c 15.8154(3)
_cell_measurement_reflns_used 7029
_cell_measurement_temperature 120(2)
_cell_measurement_theta_max 27.275
_cell_measurement_theta_min 2.526
_cell_volume 2246.34(8)
_computing_cell_refinement 'Bruker SMART'
_computing_data_collection 'Bruker SMART'
_computing_data_reduction 'Bruker SHELXTL'
_computing_molecular_graphics 'Bruker SHELXTL'
_computing_publication_material 'Bruker SHELXTL'
_computing_structure_refinement 'SHELXL-97 (Sheldrick, 1997)'
_computing_structure_solution 'SHELXS-97 (Sheldrick, 1990)'
_diffrn_ambient_temperature 120(2)
_diffrn_detector_area_resol_mean 8
_diffrn_measured_fraction_theta_full 1.000
_diffrn_measured_fraction_theta_max 1.000
_diffrn_measurement_device_type 'smart 6k CCD area detector'
_diffrn_measurement_method 'omega scans'
_diffrn_radiation_monochromator graphite
_diffrn_radiation_source 'fine-focus sealed tube'
_diffrn_radiation_type MoK\a
_diffrn_radiation_wavelength 0.71073
_diffrn_reflns_av_R_equivalents 0.0650
_diffrn_reflns_av_sigmaI/netI 0.0411
_diffrn_reflns_limit_h_max 12
_diffrn_reflns_limit_h_min -12
_diffrn_reflns_limit_k_max 19
_diffrn_reflns_limit_k_min -19
_diffrn_reflns_limit_l_max 20
_diffrn_reflns_limit_l_min -20
_diffrn_reflns_number 34371
_diffrn_reflns_theta_full 27.50
_diffrn_reflns_theta_max 27.50
_diffrn_reflns_theta_min 1.85
_diffrn_standards_decay_% 0
_exptl_absorpt_coefficient_mu 0.314
_exptl_absorpt_correction_type none
_exptl_crystal_colour Colourless
_exptl_crystal_density_diffrn 1.320
_exptl_crystal_density_meas ?
_exptl_crystal_density_method 'not measured'
_exptl_crystal_description Cube
_exptl_crystal_F_000 936
_exptl_crystal_size_max 0.22
_exptl_crystal_size_mid 0.18
_exptl_crystal_size_min 0.16
_refine_diff_density_max 0.437
_refine_diff_density_min -0.324
_refine_diff_density_rms 0.048
_refine_ls_extinction_method none
_refine_ls_goodness_of_fit_ref 1.041
_refine_ls_hydrogen_treatment refall
_refine_ls_matrix_type full
_refine_ls_number_parameters 379
_refine_ls_number_reflns 5157
_refine_ls_number_restraints 0
_refine_ls_restrained_S_all 1.041
_refine_ls_R_factor_all 0.0649
_refine_ls_R_factor_gt 0.0418
_refine_ls_shift/su_max 0.001
_refine_ls_shift/su_mean 0.000
_refine_ls_structure_factor_coef Fsqd
_refine_ls_weighting_details 'calc w=1/[\s^2^(Fo^2^)+(0.0533P)^2^+0.4140P] where P=(Fo^2^+2Fc^2^)/3'
_refine_ls_weighting_scheme calc
_refine_ls_wR_factor_gt 0.1004
_refine_ls_wR_factor_ref 0.1086
_reflns_number_gt 3770
_reflns_number_total 5157
_reflns_threshold_expression I>2\s(I)
_cod_data_source_file b917956a.txt
_cod_data_source_block 03rmd132
_cod_depositor_comments
;
The following automatic conversions were performed:

data item '_symmetry_cell_setting' value 'Monoclinic' was changed to
'monoclinic' in accordance with the
/home/saulius/struct/COD-crude-data/automatic-downloads/DataCite-retrospective/RSC/depositions/lib/dictionaries/cif_core.dic
dictionary named 'cif_core.dic' version 2.4.2 last updated on
2011-04-26.

data item '_exptl_crystal_density_meas' value 'not measured' was
changed to '?' -- the value is perceived as not measured.

Automatic conversion script
Id: cif_fix_values 6909 2019-04-08 15:41:33Z antanas 
;
_cod_original_sg_symbol_H-M P2(1)/n
_cod_database_code 7238145

loop_
_symmetry_equiv_pos_as_xyz
'x, y, z'
'-x+1/2, y+1/2, -z+1/2'
'-x, -y, -z'
'x-1/2, -y-1/2, z-1/2'

loop_
_atom_site_label
_atom_site_type_symbol
_atom_site_fract_x
_atom_site_fract_y
_atom_site_fract_z
_atom_site_U_iso_or_equiv
_atom_site_adp_type
_atom_site_occupancy
_atom_site_symmetry_multiplicity
_atom_site_calc_flag
_atom_site_refinement_flags
_atom_site_disorder_group
Cl1 Cl 0.49660(5) 0.95399(4) 0.15070(3) 0.03080(14) Uani 0.90 1 d P .
O1 O 0.68659(14) 0.81522(9) 0.23977(7) 0.0253(3) Uani 1 1 d . .
H1 H 0.773(3) 0.8276(15) 0.2417(14) 0.042(7) Uiso 1 1 d . .
N1 N 1.06851(15) 0.85086(10) 0.30861(9) 0.0246(3) Uani 1 1 d . .
C1 C 0.6457(2) 0.93140(13) 0.08736(12) 0.0288(4) Uani 1 1 d . .
Cl1' Cl 1.0483(7) 0.8940(4) -0.0815(4) 0.0555(15) Uiso 0.10 1 d P 2
Cl2 Cl 1.11205(6) 0.58403(4) 0.06199(4) 0.03883(16) Uani 0.90 1 d P .
O2 O 1.06708(12) 0.78966(9) 0.09536(8) 0.0276(3) Uani 1 1 d . .
H2 H 1.035(3) 0.8101(17) 0.1428(16) 0.053(7) Uiso 1 1 d . .
C2 C 0.6877(2) 0.99630(15) 0.03355(14) 0.0384(5) Uani 1 1 d . .
H2A H 0.635(3) 1.0520(18) 0.0323(17) 0.062(8) Uiso 1 1 d . .
Cl2' Cl 0.5576(7) 0.6505(4) 0.2732(4) 0.0503(14) Uiso 0.10 1 d P 2
C3 C 0.8049(2) 0.98215(16) -0.01772(14) 0.0401(5) Uani 1 1 d . .
H3 H 0.834(2) 1.0223(15) -0.0514(15) 0.040(6) Uiso 1 1 d . .
O3 O 0.96844(13) 0.84946(9) 0.24185(8) 0.0285(3) Uani 1 1 d . .
C4 C 0.8788(2) 0.90455(15) -0.01274(13) 0.0346(5) Uani 1 1 d . .
H4 H 0.947(2) 0.8968(14) -0.0419(14) 0.033(6) Uiso 1 1 d . .
C5 C 0.9459(2) 0.60307(13) 0.10983(13) 0.0312(4) Uani 1 1 d . .
C6 C 0.8919(2) 0.53573(14) 0.15700(15) 0.0373(5) Uani 1 1 d . .
H6 H 0.939(3) 0.4852(18) 0.1616(16) 0.055(7) Uiso 1 1 d . .
C7 C 0.7679(2) 0.54736(14) 0.20288(14) 0.0359(5) Uani 1 1 d . .
H7 H 0.733(2) 0.5023(16) 0.2373(15) 0.045(6) Uiso 1 1 d . .
C8 C 0.6991(2) 0.62693(13) 0.20008(13) 0.0287(4) Uani 1 1 d . .
H8 H 0.625(3) 0.6351(16) 0.2331(16) 0.047(7) Uiso 1 1 d . .
C9 C 0.66941(17) 0.78194(12) 0.15576(10) 0.0208(4) Uani 1 1 d . .
C10 C 0.93841(17) 0.75972(13) 0.05296(11) 0.0233(4) Uani 1 1 d . .
C11 C 0.75057(17) 0.69533(12) 0.15035(10) 0.0214(4) Uani 1 1 d . .
C12 C 0.87518(18) 0.68445(12) 0.10317(11) 0.0227(4) Uani 1 1 d . .
C13 C 0.71770(17) 0.85064(12) 0.09301(10) 0.0219(4) Uani 1 1 d . .
C14 C 0.83783(18) 0.83864(12) 0.04272(11) 0.0231(4) Uani 1 1 d . .
C15 C 0.51415(19) 0.76214(13) 0.13975(11) 0.0274(4) Uani 1 1 d . .
C16 C 0.3933(2) 0.74414(15) 0.12114(14) 0.0376(5) Uani 1 1 d . .
H16 H 0.294(3) 0.7432(16) 0.1053(15) 0.054(7) Uiso 1 1 d . .
C17 C 0.97866(19) 0.73059(14) -0.03281(12) 0.0304(4) Uani 1 1 d . .
C18 C 1.0091(2) 0.71319(18) -0.10264(14) 0.0446(6) Uani 1 1 d . .
H18 H 1.042(3) 0.6975(18) -0.1568(17) 0.063(8) Uiso 1 1 d . .
C19 C 1.0138(3) 0.69638(17) 0.3542(2) 0.0512(7) Uani 1 1 d . .
H19C H 0.935(3) 0.6934(18) 0.3188(18) 0.066(8) Uiso 1 1 d . .
H19B H 0.981(3) 0.7124(19) 0.4110(19) 0.068(9) Uiso 1 1 d . .
H19A H 1.067(3) 0.637(2) 0.3520(17) 0.071(9) Uiso 1 1 d . .
C20 C 1.1251(2) 0.75961(14) 0.32345(16) 0.0384(5) Uani 1 1 d . .
H20B H 1.208(2) 0.7602(15) 0.3614(15) 0.043(6) Uiso 1 1 d . .
H20A H 1.168(3) 0.7433(16) 0.2667(16) 0.053(7) Uiso 1 1 d . .
C21 C 1.0876(3) 0.89273(17) 0.46354(14) 0.0405(5) Uani 1 1 d . .
H21C H 1.171(3) 0.9373(15) 0.4564(14) 0.046(6) Uiso 1 1 d . .
H21B H 1.027(3) 0.9136(15) 0.5069(16) 0.045(7) Uiso 1 1 d . .
H21A H 1.127(3) 0.8361(17) 0.4823(15) 0.049(7) Uiso 1 1 d . .
C22 C 0.9933(2) 0.88688(14) 0.38450(12) 0.0291(4) Uani 1 1 d . .
H22B H 0.906(2) 0.8481(14) 0.3936(12) 0.030(5) Uiso 1 1 d . .
H22A H 0.956(2) 0.9455(15) 0.3695(13) 0.037(6) Uiso 1 1 d . .
C23 C 1.1512(3) 1.00002(16) 0.26161(16) 0.0409(5) Uani 1 1 d . .
H23C H 1.067(3) 0.9949(15) 0.2206(15) 0.047(7) Uiso 1 1 d . .
H23B H 1.123(2) 1.0352(16) 0.3118(15) 0.044(6) Uiso 1 1 d . .
H23A H 1.242(3) 1.0256(17) 0.2389(16) 0.060(8) Uiso 1 1 d . .
C24 C 1.1941(2) 0.90790(15) 0.28300(14) 0.0329(5) Uani 1 1 d . .
H24B H 1.259(2) 0.9053(12) 0.3262(13) 0.024(5) Uiso 1 1 d . .
H24A H 1.230(2) 0.8765(14) 0.2360(14) 0.036(6) Uiso 1 1 d . .

loop_
_atom_site_aniso_label
_atom_site_aniso_U_11
_atom_site_aniso_U_22
_atom_site_aniso_U_33
_atom_site_aniso_U_23
_atom_site_aniso_U_13
_atom_site_aniso_U_12
Cl1 0.0244(2) 0.0320(3) 0.0362(3) -0.0031(2) 0.0063(2) 0.0079(2)
O1 0.0203(6) 0.0381(8) 0.0175(6) -0.0054(5) 0.0024(5) -0.0028(6)
N1 0.0202(7) 0.0305(9) 0.0230(7) -0.0046(6) -0.0043(6) -0.0011(6)
C1 0.0238(9) 0.0346(11) 0.0280(10) -0.0009(8) 0.0007(7) 0.0050(8)
Cl2 0.0245(3) 0.0441(3) 0.0478(3) -0.0124(3) -0.0016(2) 0.0139(2)
O2 0.0143(6) 0.0438(8) 0.0248(7) -0.0041(6) -0.0002(5) -0.0019(5)
C2 0.0367(11) 0.0361(12) 0.0424(12) 0.0103(10) -0.0003(9) 0.0064(10)
C3 0.0392(12) 0.0422(13) 0.0389(12) 0.0183(10) 0.0026(10) 0.0004(10)
O3 0.0206(6) 0.0435(8) 0.0211(6) -0.0047(6) -0.0045(5) -0.0043(6)
C4 0.0256(10) 0.0508(14) 0.0275(10) 0.0076(9) 0.0064(8) -0.0001(9)
C5 0.0242(9) 0.0353(11) 0.0340(11) -0.0085(9) -0.0036(8) 0.0053(8)
C6 0.0375(11) 0.0273(11) 0.0466(13) -0.0044(10) -0.0095(10) 0.0063(9)
C7 0.0364(11) 0.0308(11) 0.0401(12) 0.0056(10) -0.0100(9) -0.0078(9)
C8 0.0230(9) 0.0343(11) 0.0286(10) 0.0002(8) -0.0021(8) -0.0056(8)
C9 0.0158(8) 0.0305(10) 0.0162(8) -0.0040(7) 0.0009(6) 0.0009(7)
C10 0.0132(8) 0.0374(11) 0.0193(8) -0.0032(8) 0.0011(6) 0.0009(7)
C11 0.0163(8) 0.0284(10) 0.0194(8) -0.0031(7) -0.0035(6) -0.0024(7)
C12 0.0191(8) 0.0292(10) 0.0197(8) -0.0060(7) -0.0051(7) 0.0018(7)
C13 0.0184(8) 0.0293(10) 0.0180(8) -0.0024(7) -0.0023(6) 0.0005(7)
C14 0.0190(8) 0.0318(10) 0.0185(8) -0.0009(7) -0.0011(6) -0.0011(7)
C15 0.0202(9) 0.0378(11) 0.0245(9) -0.0057(8) 0.0049(7) 0.0024(8)
C16 0.0191(9) 0.0521(14) 0.0416(12) -0.0108(10) 0.0005(8) 0.0018(9)
C17 0.0179(8) 0.0461(12) 0.0274(10) -0.0038(9) 0.0036(7) 0.0018(8)
C18 0.0309(11) 0.0744(18) 0.0287(11) -0.0097(11) 0.0085(9) 0.0008(11)
C19 0.0593(16) 0.0332(13) 0.0606(18) 0.0012(12) -0.0179(14) -0.0067(12)
C20 0.0379(11) 0.0328(12) 0.0441(13) -0.0044(10) -0.0098(10) 0.0058(9)
C21 0.0521(14) 0.0455(14) 0.0237(11) -0.0017(10) -0.0061(10) -0.0070(12)
C22 0.0304(10) 0.0349(11) 0.0221(9) -0.0009(8) 0.0000(8) -0.0014(9)
C23 0.0385(12) 0.0420(13) 0.0423(13) 0.0017(11) 0.0053(11) -0.0091(10)
C24 0.0199(9) 0.0450(13) 0.0337(11) -0.0049(10) -0.0010(8) -0.0057(8)

loop_
_atom_type_symbol
_atom_type_description
_atom_type_scat_dispersion_real
_atom_type_scat_dispersion_imag
_atom_type_scat_source
C C 0.0033 0.0016 'International Tables Vol C Tables 4.2.6.8 and 6.1.1.4'
H H 0.0000 0.0000 'International Tables Vol C Tables 4.2.6.8 and 6.1.1.4'
N N 0.0061 0.0033 'International Tables Vol C Tables 4.2.6.8 and 6.1.1.4'
O O 0.0106 0.0060 'International Tables Vol C Tables 4.2.6.8 and 6.1.1.4'
Cl Cl 0.1484 0.1585 'International Tables Vol C Tables 4.2.6.8 and 6.1.1.4'

loop_
_geom_angle_atom_site_label_1
_geom_angle_atom_site_label_2
_geom_angle_atom_site_label_3
_geom_angle
_geom_angle_site_symmetry_1
_geom_angle_site_symmetry_3
C9 O1 H1 102.0(16) . .
O3 N1 C22 107.37(13) . .
O3 N1 C20 109.18(14) . .
C22 N1 C20 112.36(16) . .
O3 N1 C24 108.11(14) . .
C22 N1 C24 111.78(15) . .
C20 N1 C24 107.94(15) . .
C2 C1 C13 122.50(18) . .
C2 C1 Cl1 116.55(16) . .
C13 C1 Cl1 120.95(15) . .
C4 Cl1' Cl2' 127.3(4) . 4_675
C4 Cl1' H4 2.8(11) . .
Cl2' Cl1' H4 125.6(12) 4_675 .
C10 O2 H2 103.0(17) . .
C1 C2 C3 119.0(2) . .
C1 C2 H2A 119.7(16) . .
C3 C2 H2A 121.3(16) . .
C8 Cl2' Cl1' 126.6(4) . 4_576
C8 Cl2' H8 4.8(15) . .
Cl1' Cl2' H8 128.0(16) 4_576 .
C4 C3 C2 119.8(2) . .
C4 C3 H3 119.7(16) . .
C2 C3 H3 120.5(16) . .
C3 C4 C14 121.4(2) . .
C3 C4 Cl1' 116.7(3) . .
C14 C4 Cl1' 121.8(3) . .
C3 C4 H4 119.7(16) . .
C14 C4 H4 118.8(16) . .
Cl1' C4 H4 4.0(16) . .
C6 C5 C12 122.03(18) . .
C6 C5 Cl2 116.20(16) . .
C12 C5 Cl2 121.71(16) . .
C5 C6 C7 120.2(2) . .
C5 C6 H6 121.0(17) . .
C7 C6 H6 118.6(16) . .
C8 C7 C6 119.1(2) . .
C8 C7 H7 120.4(14) . .
C6 C7 H7 120.4(14) . .
C7 C8 C11 121.23(19) . .
C7 C8 Cl2' 120.0(3) . .
C11 C8 Cl2' 118.1(3) . .
C7 C8 H8 118.3(16) . .
C11 C8 H8 120.3(16) . .
Cl2' C8 H8 5.1(16) . .
O1 C9 C15 108.79(13) . .
O1 C9 C13 109.32(14) . .
C15 C9 C13 108.99(14) . .
O1 C9 C11 108.35(13) . .
C15 C9 C11 106.82(14) . .
C13 C9 C11 114.41(14) . .
O2 C10 C17 107.66(14) . .
O2 C10 C12 108.86(14) . .
C17 C10 C12 110.79(16) . .
O2 C10 C14 107.26(14) . .
C17 C10 C14 107.66(15) . .
C12 C10 C14 114.36(14) . .
C12 C11 C8 120.32(17) . .
C12 C11 C9 123.13(16) . .
C8 C11 C9 116.43(16) . .
C11 C12 C5 116.96(17) . .
C11 C12 C10 121.20(16) . .
C5 C12 C10 121.63(16) . .
C14 C13 C1 117.59(17) . .
C14 C13 C9 121.99(16) . .
C1 C13 C9 120.33(15) . .
C13 C14 C4 119.56(18) . .
C13 C14 C10 122.35(16) . .
C4 C14 C10 117.72(16) . .
C16 C15 C9 175.0(2) . .
C15 C16 H16 167.4(15) . .
C18 C17 C10 175.5(2) . .
C17 C18 H18 174.4(16) . .
C20 C19 H19C 112.4(18) . .
C20 C19 H19B 111.3(17) . .
H19C C19 H19B 108(2) . .
C20 C19 H19A 103.1(16) . .
H19C C19 H19A 108(2) . .
H19B C19 H19A 114(2) . .
C19 C20 N1 114.08(19) . .
C19 C20 H20B 110.4(13) . .
N1 C20 H20B 111.0(14) . .
C19 C20 H20A 114.2(14) . .
N1 C20 H20A 103.3(14) . .
H20B C20 H20A 103.2(19) . .
C22 C21 H21C 111.7(13) . .
C22 C21 H21B 105.8(14) . .
H21C C21 H21B 108.1(19) . .
C22 C21 H21A 113.6(14) . .
H21C C21 H21A 109.9(19) . .
H21B C21 H21A 107(2) . .
N1 C22 C21 114.28(17) . .
N1 C22 H22B 106.3(11) . .
C21 C22 H22B 111.5(11) . .
N1 C22 H22A 107.8(13) . .
C21 C22 H22A 109.7(13) . .
H22B C22 H22A 106.8(17) . .
C24 C23 H23C 105.7(13) . .
C24 C23 H23B 113.5(14) . .
H23C C23 H23B 110.0(19) . .
C24 C23 H23A 103.0(15) . .
H23C C23 H23A 117(2) . .
H23B C23 H23A 108(2) . .
C23 C24 N1 113.51(17) . .
C23 C24 H24B 112.4(12) . .
N1 C24 H24B 106.1(12) . .
C23 C24 H24A 113.3(13) . .
N1 C24 H24A 101.6(13) . .
H24B C24 H24A 109.2(18) . .

loop_
_geom_bond_atom_site_label_1
_geom_bond_atom_site_label_2
_geom_bond_distance
_geom_bond_site_symmetry_2
Cl1 C1 1.7564(19) .
O1 C9 1.429(2) .
O1 H1 0.83(2) .
N1 O3 1.3934(18) .
N1 C22 1.504(2) .
N1 C20 1.510(3) .
N1 C24 1.517(2) .
C1 C2 1.370(3) .
C1 C13 1.408(3) .
Cl1' C4 1.935(7) .
Cl1' Cl2' 2.400(9) 4_675
Cl1' H4 1.14(2) .
Cl2 C5 1.7530(19) .
O2 C10 1.434(2) .
O2 H2 0.87(3) .
C2 C3 1.385(3) .
C2 H2A 0.98(3) .
Cl2' C8 1.801(7) .
Cl2' Cl1' 2.400(9) 4_576
Cl2' H8 0.93(3) .
C3 C4 1.374(3) .
C3 H3 0.86(2) .
C4 C14 1.394(3) .
C4 H4 0.80(2) .
C5 C6 1.373(3) .
C5 C12 1.412(3) .
C6 C7 1.382(3) .
C6 H6 0.89(3) .
C7 C8 1.376(3) .
C7 H7 0.94(2) .
C8 C11 1.399(3) .
C8 H8 0.88(3) .
C9 C15 1.489(2) .
C9 C13 1.520(2) .
C9 C11 1.528(2) .
C10 C17 1.482(2) .
C10 C12 1.523(3) .
C10 C14 1.534(2) .
C11 C12 1.397(2) .
C13 C14 1.392(2) .
C15 C16 1.186(3) .
C16 H16 0.95(2) .
C17 C18 1.175(3) .
C18 H18 0.95(3) .
C19 C20 1.503(4) .
C19 H19C 0.92(3) .
C19 H19B 0.99(3) .
C19 H19A 1.03(3) .
C20 H20B 0.97(2) .
C20 H20A 1.02(2) .
C21 C22 1.515(3) .
C21 H21C 1.04(2) .
C21 H21B 0.95(2) .
C21 H21A 0.98(3) .
C22 H22B 1.02(2) .
C22 H22A 0.99(2) .
C23 C24 1.503(3) .
C23 H23C 1.01(2) .
C23 H23B 1.00(2) .
C23 H23A 1.00(3) .
C24 H24B 0.90(2) .
C24 H24A 0.95(2) .

loop_
_geom_hbond_atom_site_label_D
_geom_hbond_atom_site_label_H
_geom_hbond_atom_site_label_A
_geom_hbond_distance_DH
_geom_hbond_distance_HA
_geom_hbond_distance_DA
_geom_hbond_angle_DHA
_geom_hbond_site_symmetry_A
C18 H18 O1 0.95(3) 2.14(3) 3.043(2) 159(2) 4_675
C16 H16 O2 0.95(2) 2.23(2) 3.125(2) 158(2) 1_455
C19 H19A Cl1 1.03(3) 2.87(3) 3.715(3) 140(2) 2_645
O1 H1 O3 0.83(2) 1.84(2) 2.6656(18) 177(2) .
O2 H2 O3 0.87(3) 1.80(3) 2.6681(18) 178(3) .
